data_4303066
loop_
_publ_author_name
'Jana G\'alikov\'a'
'Peter Schwendt'
'Jozef Tatiersky'
'Alan S. Tracey'
'Zdirad \<Z\'ak'

_publ_section_title
;
Stereospecific Formation of Dinuclear Vanadium(V) Tartrato Complexes
;
_journal_name_full 'Inorganic Chemistry'
_journal_page_first 8423
_journal_page_last 8430
_journal_paper_doi 10.1021/ic901024p
_journal_volume 48
_journal_year 2009
_chemical_formula_sum 'C16 H28 N2 O14 V2'
_chemical_formula_weight 574.28
_chemical_name_systematic
; 
 ? 
;
_space_group_IT_number 2
_symmetry_cell_setting triclinic
_symmetry_space_group_name_Hall '-P 1'
_symmetry_space_group_name_H-M 'P -1'
_atom_sites_solution_hydrogens geom
_atom_sites_solution_primary direct
_atom_sites_solution_secondary difmap
_audit_creation_method SHELXL-97
_cell_angle_alpha 68.550(10)
_cell_angle_beta 86.610(10)
_cell_angle_gamma 66.380(10)
_cell_formula_units_Z 1
_cell_length_a 7.5271(6)
_cell_length_b 9.2238(8)
_cell_length_c 9.9377(8)
_cell_measurement_reflns_used 3178
_cell_measurement_temperature 120(2)
_cell_measurement_theta_max 27.15
_cell_measurement_theta_min 2.96
_cell_volume 585.27(11)
_computing_cell_refinement
;
CrysAlis CCD, Oxford Diffraction Ltd.,
Version 1.171.29.9 
;
_computing_data_collection
;
CrysAlis CCD, Oxford Diffraction Ltd.,
Version 1.171.29.9 
;
_computing_data_reduction
;
CrysAlis CCD, Oxford Diffraction Ltd.,
Version 1.171.29.9 
;
_computing_molecular_graphics 'Bruker SHELXTL V5.1'
_computing_publication_material 'SHELXL-97 (Sheldrick, 1997)'
_computing_structure_refinement 'SHELXL-97 (Sheldrick, 1997)'
_computing_structure_solution 'SHELXS-97 (Sheldrick, 1990)'
_diffrn_ambient_temperature 120(2)
_diffrn_detector_area_resol_mean '0.06 mm'
_diffrn_measured_fraction_theta_full 0.995
_diffrn_measured_fraction_theta_max 0.995
_diffrn_measurement_device_type 'KUMA KM-4 CCD'
_diffrn_measurement_method omega-2theta
_diffrn_radiation_monochromator graphite
_diffrn_radiation_source 'fine-focus sealed tube'
_diffrn_radiation_type MoK\a
_diffrn_radiation_wavelength 0.71073
_diffrn_reflns_av_R_equivalents 0.0116
_diffrn_reflns_av_sigmaI/netI 0.0116
_diffrn_reflns_limit_h_max 8
_diffrn_reflns_limit_h_min -8
_diffrn_reflns_limit_k_max 10
_diffrn_reflns_limit_k_min -8
_diffrn_reflns_limit_l_max 11
_diffrn_reflns_limit_l_min -11
_diffrn_reflns_number 6968
_diffrn_reflns_theta_full 25.00
_diffrn_reflns_theta_max 25.00
_diffrn_reflns_theta_min 2.97
_diffrn_standards_decay_% 0
_diffrn_standards_interval_count 'after every 100 frames'
_exptl_absorpt_coefficient_mu 0.874
_exptl_absorpt_correction_T_max 0.9177
_exptl_absorpt_correction_T_min 0.7495
_exptl_absorpt_correction_type multi-scan
_exptl_absorpt_process_details
; 
 CrysAlis RED, Oxford Diffraction Ltd.,
Version 1.171.29.9 

Empirical absorption correction using spherical harmonics,
 implemented in SCALE3 ABSPACK scaling algorithm. 
;
_exptl_crystal_colour red
_exptl_crystal_density_diffrn 1.636
_exptl_crystal_density_method 'not measured'
_exptl_crystal_description prism
_exptl_crystal_F_000 296
_exptl_crystal_size_max 0.35
_exptl_crystal_size_mid 0.25
_exptl_crystal_size_min 0.10
_refine_diff_density_max 0.642
_refine_diff_density_min -0.336
_refine_diff_density_rms 0.055
_refine_ls_extinction_method none
_refine_ls_goodness_of_fit_ref 1.053
_refine_ls_hydrogen_treatment constr
_refine_ls_matrix_type full
_refine_ls_number_parameters 158
_refine_ls_number_reflns 2043
_refine_ls_number_restraints 0
_refine_ls_restrained_S_all 1.053
_refine_ls_R_factor_all 0.0291
_refine_ls_R_factor_gt 0.0265
_refine_ls_shift/su_max 0.000
_refine_ls_shift/su_mean 0.000
_refine_ls_structure_factor_coef Fsqd
_refine_ls_weighting_details 'calc w=1/[\s^2^(Fo^2^)+(0.0384P)^2^+0.4492P] where P=(Fo^2^+2Fc^2^)/3'
_refine_ls_weighting_scheme calc
_refine_ls_wR_factor_gt 0.0702
_refine_ls_wR_factor_ref 0.0711
_reflns_number_gt 1853
_reflns_number_total 2034
_reflns_threshold_expression >2sigma(I)
_cod_data_source_file ic901024p_si_003.cif
_cod_data_source_block mett
_cod_original_cell_volume 585.30(10)
_cod_database_code 4303066

loop_
_symmetry_equiv_pos_as_xyz
'x, y, z'
'-x, -y, -z'

loop_
_atom_site_label
_atom_site_type_symbol
_atom_site_fract_x
_atom_site_fract_y
_atom_site_fract_z
_atom_site_U_iso_or_equiv
_atom_site_adp_type
_atom_site_occupancy
_atom_site_symmetry_multiplicity
_atom_site_calc_flag
_atom_site_refinement_flags
_atom_site_disorder_assembly
_atom_site_disorder_group
V V 0.21043(4) 0.83468(4) 0.64673(3) 0.01697(12) Uani 1 1 d . . .
O11 O 0.1990(2) 1.00751(16) 0.47568(14) 0.0211(3) Uani 1 1 d . . .
O21 O 0.1602(2) 1.01429(17) 0.72438(14) 0.0238(3) Uani 1 1 d . . .
O31 O 0.1801(2) 1.26460(18) 0.67300(15) 0.0261(3) Uani 1 1 d . . .
O41 O 0.14207(18) 0.70222(17) 0.58175(14) 0.0203(3) Uani 1 1 d . . .
O51 O 0.05968(19) 0.76382(17) 0.80169(13) 0.0202(3) Uani 1 1 d . . .
O61 O -0.1703(2) 0.65985(18) 0.85446(14) 0.0267(3) Uani 1 1 d . . .
C11 C 0.2051(3) 1.1572(2) 0.48079(19) 0.0174(4) Uani 1 1 d . . .
H11 H 0.3317 1.1637 0.4507 0.021 Uiso 1 1 calc R . .
C21 C 0.1812(3) 1.1514(2) 0.6372(2) 0.0189(4) Uani 1 1 d . . .
C31 C -0.0350(3) 0.6891(2) 0.6227(2) 0.0181(4) Uani 1 1 d . . .
H31 H -0.0340 0.5796 0.6247 0.022 Uiso 1 1 calc R . .
C41 C -0.0561(3) 0.6988(2) 0.7752(2) 0.0188(4) Uani 1 1 d . . .
O O 0.4354(2) 0.72172(18) 0.70125(15) 0.0268(3) Uani 1 1 d . . .
N N 0.6303(2) 0.25386(19) 0.84246(16) 0.0179(3) Uani 1 1 d . . .
C12 C 0.7056(4) 0.0646(3) 0.8874(3) 0.0374(6) Uani 1 1 d . . .
H12A H 0.8232 0.0240 0.8400 0.056 Uiso 1 1 calc R . .
H12B H 0.6058 0.0356 0.8586 0.056 Uiso 1 1 calc R . .
H12C H 0.7371 0.0103 0.9931 0.056 Uiso 1 1 calc R . .
C22 C 0.4536(3) 0.3151(3) 0.9185(2) 0.0249(4) Uani 1 1 d . . .
H22A H 0.4881 0.2587 1.0239 0.037 Uiso 1 1 calc R . .
H22B H 0.3517 0.2877 0.8906 0.037 Uiso 1 1 calc R . .
H22C H 0.4056 0.4388 0.8906 0.037 Uiso 1 1 calc R . .
C32 C 0.7837(3) 0.3000(3) 0.8814(2) 0.0319(5) Uani 1 1 d . . .
H32A H 0.8216 0.2438 0.9864 0.048 Uiso 1 1 calc R . .
H32B H 0.7324 0.4239 0.8536 0.048 Uiso 1 1 calc R . .
H32C H 0.8978 0.2626 0.8296 0.048 Uiso 1 1 calc R . .
C42 C 0.5782(3) 0.3366(3) 0.6814(2) 0.0256(4) Uani 1 1 d . . .
H42A H 0.5332 0.4604 0.6512 0.038 Uiso 1 1 calc R . .
H42B H 0.4742 0.3105 0.6550 0.038 Uiso 1 1 calc R . .
H42C H 0.6931 0.2931 0.6325 0.038 Uiso 1 1 calc R . .

loop_
_atom_site_aniso_label
_atom_site_aniso_U_11
_atom_site_aniso_U_22
_atom_site_aniso_U_33
_atom_site_aniso_U_23
_atom_site_aniso_U_13
_atom_site_aniso_U_12
V 0.01695(18) 0.01695(18) 0.01686(17) -0.00714(13) 0.00024(12) -0.00584(13)
O11 0.0293(7) 0.0169(7) 0.0191(6) -0.0090(5) 0.0055(5) -0.0097(6)
O21 0.0360(8) 0.0233(7) 0.0176(7) -0.0095(6) 0.0045(6) -0.0160(6)
O31 0.0321(8) 0.0291(8) 0.0273(7) -0.0156(6) 0.0042(6) -0.0181(6)
O41 0.0172(7) 0.0251(7) 0.0231(7) -0.0134(6) 0.0052(5) -0.0095(6)
O51 0.0217(7) 0.0241(7) 0.0169(6) -0.0089(5) 0.0012(5) -0.0102(6)
O61 0.0255(8) 0.0345(8) 0.0234(7) -0.0109(6) 0.0074(6) -0.0160(6)
C11 0.0174(9) 0.0181(9) 0.0199(9) -0.0092(7) 0.0037(7) -0.0087(8)
C21 0.0158(9) 0.0223(10) 0.0214(9) -0.0108(8) 0.0011(7) -0.0079(8)
C31 0.0167(9) 0.0199(9) 0.0215(9) -0.0107(8) 0.0039(7) -0.0086(7)
C41 0.0167(9) 0.0162(9) 0.0193(9) -0.0065(7) -0.0019(7) -0.0025(7)
O 0.0191(7) 0.0258(7) 0.0321(8) -0.0062(6) -0.0021(6) -0.0094(6)
N 0.0176(8) 0.0190(8) 0.0168(8) -0.0084(6) 0.0032(6) -0.0060(6)
C12 0.0423(14) 0.0193(11) 0.0418(13) -0.0104(10) 0.0122(11) -0.0059(10)
C22 0.0230(10) 0.0269(11) 0.0243(10) -0.0119(8) 0.0103(8) -0.0086(8)
C32 0.0261(11) 0.0509(14) 0.0288(11) -0.0220(10) 0.0027(9) -0.0191(10)
C42 0.0278(11) 0.0352(12) 0.0167(9) -0.0123(8) 0.0023(8) -0.0132(9)

loop_
_atom_type_symbol
_atom_type_description
_atom_type_scat_dispersion_real
_atom_type_scat_dispersion_imag
_atom_type_scat_source
C C 0.0033 0.0016 'International Tables Vol C Tables 4.2.6.8 and 6.1.1.4'
H H 0.0000 0.0000 'International Tables Vol C Tables 4.2.6.8 and 6.1.1.4'
N N 0.0061 0.0033 'International Tables Vol C Tables 4.2.6.8 and 6.1.1.4'
O O 0.0106 0.0060 'International Tables Vol C Tables 4.2.6.8 and 6.1.1.4'
V V 0.3005 0.5294 'International Tables Vol C Tables 4.2.6.8 and 6.1.1.4'

loop_
_geom_angle_atom_site_label_1
_geom_angle_atom_site_label_2
_geom_angle_atom_site_label_3
_geom_angle
_geom_angle_site_symmetry_1
_geom_angle_site_symmetry_3
_geom_angle_publ_flag
O V O41 102.81(7) . . ?
O V O11 106.31(7) . . ?
O41 V O11 101.34(6) . . ?
O V O51 108.48(7) . . ?
O41 V O51 81.13(6) . . ?
O11 V O51 143.60(6) . . ?
O V O21 100.43(7) . . ?
O41 V O21 154.55(6) . . ?
O11 V O21 81.77(5) . . ?
O51 V O21 81.80(6) . . ?
C11 O11 V 118.93(11) . . ?
C21 O21 V 116.16(11) . . ?
C31 O41 V 116.29(11) . . ?
C41 O51 V 116.47(11) . . ?
O11 C11 C31 107.81(15) . 2_576 ?
O11 C11 C21 108.25(14) . . ?
C31 C11 C21 109.90(15) 2_576 . ?
O11 C11 H11 110.3 . . ?
C31 C11 H11 110.3 2_576 . ?
C21 C11 H11 110.3 . . ?
O31 C21 O21 124.80(17) . . ?
O31 C21 C11 122.47(17) . . ?
O21 C21 C11 112.72(15) . . ?
O41 C31 C11 109.72(15) . 2_576 ?
O41 C31 C41 106.03(14) . . ?
C11 C31 C41 107.68(14) 2_576 . ?
O41 C31 H31 111.1 . . ?
C11 C31 H31 111.1 2_576 . ?
C41 C31 H31 111.1 . . ?
O61 C41 O51 125.47(17) . . ?
O61 C41 C31 123.71(17) . . ?
O51 C41 C31 110.72(15) . . ?
C32 N C12 109.92(17) . . ?
C32 N C42 108.78(16) . . ?
C12 N C42 109.30(16) . . ?
C32 N C22 109.57(15) . . ?
C12 N C22 109.35(16) . . ?
C42 N C22 109.89(15) . . ?
N C12 H12A 109.5 . . ?
N C12 H12B 109.5 . . ?
H12A C12 H12B 109.5 . . ?
N C12 H12C 109.5 . . ?
H12A C12 H12C 109.5 . . ?
H12B C12 H12C 109.5 . . ?
N C22 H22A 109.5 . . ?
N C22 H22B 109.5 . . ?
H22A C22 H22B 109.5 . . ?
N C22 H22C 109.5 . . ?
H22A C22 H22C 109.5 . . ?
H22B C22 H22C 109.5 . . ?
N C32 H32A 109.5 . . ?
N C32 H32B 109.5 . . ?
H32A C32 H32B 109.5 . . ?
N C32 H32C 109.5 . . ?
H32A C32 H32C 109.5 . . ?
H32B C32 H32C 109.5 . . ?
N C42 H42A 109.5 . . ?
N C42 H42B 109.5 . . ?
H42A C42 H42B 109.5 . . ?
N C42 H42C 109.5 . . ?
H42A C42 H42C 109.5 . . ?
H42B C42 H42C 109.5 . . ?

loop_
_geom_bond_atom_site_label_1
_geom_bond_atom_site_label_2
_geom_bond_distance
_geom_bond_site_symmetry_2
_geom_bond_publ_flag
V O 1.5903(14) . ?
V O41 1.8151(13) . ?
V O11 1.8340(13) . ?
V O51 1.9334(13) . ?
V O21 1.9702(13) . ?
O11 C11 1.419(2) . ?
O21 C21 1.311(2) . ?
O31 C21 1.217(2) . ?
O41 C31 1.409(2) . ?
O51 C41 1.323(2) . ?
O61 C41 1.203(2) . ?
C11 C31 1.530(2) 2_576 ?
C11 C21 1.538(2) . ?
C11 H11 1.0000 . ?
C31 C11 1.530(2) 2_576 ?
C31 C41 1.545(2) . ?
C31 H31 1.0000 . ?
N C32 1.494(3) . ?
N C12 1.495(3) . ?
N C42 1.497(2) . ?
N C22 1.500(2) . ?
C12 H12A 0.9800 . ?
C12 H12B 0.9800 . ?
C12 H12C 0.9800 . ?
C22 H22A 0.9800 . ?
C22 H22B 0.9800 . ?
C22 H22C 0.9800 . ?
C32 H32A 0.9800 . ?
C32 H32B 0.9800 . ?
C32 H32C 0.9800 . ?
C42 H42A 0.9800 . ?
C42 H42B 0.9800 . ?
C42 H42C 0.9800 . ?
